data_7102217
loop_
_publ_author_name
'Aaker\"oy, Christer B.'
'Desper, John'
'Helfrich, Brian A.'
'Metrangolo, Pierangelo'
'Pilati, Tullio'
'Resnati, Giuseppe'
'Stevenazzi, Andrea'

_publ_section_title
;
 Combining halogen bonds and hydrogen bonds in the modular assembly of
 heteromeric infinite 1-D chains
;
_journal_coden_ASTM CHCOFS
_journal_issue 41
_journal_name_full
;
 Chemical Communications (Cambridge, United Kingdom)
;
_journal_page_first 4236
_journal_page_last 4238
_journal_paper_doi 10.1039/b707458a
_journal_year 2007
_chemical_formula_moiety '(C6 H6 N2 O) (I2)'
_chemical_formula_sum 'C6 H6 I2 N2 O'
_chemical_formula_weight 375.93
_chemical_name_common 'isonicotinamide, I2'
_chemical_name_systematic 'isonicotinamide, I2'
_space_group_IT_number 2
_symmetry_cell_setting triclinic
_symmetry_space_group_name_Hall '-P 1'
_symmetry_space_group_name_H-M 'P -1'
_atom_sites_solution_hydrogens geom
_atom_sites_solution_primary direct
_atom_sites_solution_secondary difmap
_audit_creation_method SHELXL-97
_cell_angle_alpha 80.734(2)
_cell_angle_beta 72.131(2)
_cell_angle_gamma 85.702(2)
_cell_formula_units_Z 2
_cell_length_a 7.6928(10)
_cell_length_b 7.7411(10)
_cell_length_c 8.1841(11)
_cell_measurement_temperature 293(2)
_cell_measurement_theta_max 28.05
_cell_measurement_theta_min 2.65
_cell_volume 457.64(10)
_computing_cell_refinement 'Bruker SMART'
_computing_data_collection 'Bruker SMART'
_computing_data_reduction 'Bruker SHELXTL'
_computing_molecular_graphics 'Bruker SHELXTL'
_computing_publication_material 'Bruker SHELXTL'
_computing_structure_refinement 'SHELXL-97 (Sheldrick, 1997)'
_computing_structure_solution 'SHELXS-97 (Sheldrick, 1990)'
_diffrn_ambient_temperature 293(2)
_diffrn_measured_fraction_theta_full 0.998
_diffrn_measured_fraction_theta_max 0.849
_diffrn_measurement_device_type 'CCD area detector'
_diffrn_measurement_method 'phi and omega scans'
_diffrn_radiation_monochromator graphite
_diffrn_radiation_source 'fine-focus sealed tube'
_diffrn_radiation_type MoK\a
_diffrn_radiation_wavelength 0.71073
_diffrn_reflns_av_R_equivalents 0.0571
_diffrn_reflns_av_sigmaI/netI 0.0524
_diffrn_reflns_limit_h_max 10
_diffrn_reflns_limit_h_min -9
_diffrn_reflns_limit_k_max 9
_diffrn_reflns_limit_k_min -9
_diffrn_reflns_limit_l_max 10
_diffrn_reflns_limit_l_min -10
_diffrn_reflns_number 3221
_diffrn_reflns_theta_full 25.00
_diffrn_reflns_theta_max 28.91
_diffrn_reflns_theta_min 2.64
_exptl_absorpt_coefficient_mu 6.820
_exptl_absorpt_correction_T_max 0.928
_exptl_absorpt_correction_T_min 0.711
_exptl_absorpt_correction_type multi-scan
_exptl_absorpt_process_details SADABS
_exptl_crystal_colour colorless
_exptl_crystal_density_diffrn 2.728
_exptl_crystal_density_method 'not measured'
_exptl_crystal_description prism
_exptl_crystal_F_000 340
_exptl_crystal_size_max 0.25
_exptl_crystal_size_mid 0.15
_exptl_crystal_size_min 0.10
_refine_diff_density_max 1.060
_refine_diff_density_min -1.088
_refine_diff_density_rms 0.173
_refine_ls_extinction_method none
_refine_ls_goodness_of_fit_ref 1.041
_refine_ls_hydrogen_treatment constr
_refine_ls_matrix_type full
_refine_ls_number_parameters 100
_refine_ls_number_reflns 2051
_refine_ls_number_restraints 0
_refine_ls_restrained_S_all 1.041
_refine_ls_R_factor_all 0.0361
_refine_ls_R_factor_gt 0.0280
_refine_ls_shift/su_max 0.001
_refine_ls_shift/su_mean 0.000
_refine_ls_structure_factor_coef Fsqd
_refine_ls_weighting_details 'calc w=1/[\s2^(Fo2^)+(0.0300P)2^+0.0000P] where P=(Fo2^+2Fc2^)/3'
_refine_ls_weighting_scheme calc
_refine_ls_wR_factor_gt 0.0677
_refine_ls_wR_factor_ref 0.0723
_reflns_number_gt 1668
_reflns_number_total 2051
_reflns_threshold_expression >2sigma(I)
_cod_duplicate_entry 7113213
_cod_data_source_file b707458a.txt
_cod_data_source_block 1
_cod_depositor_comments
;
The following automatic conversions were performed:
'_symmetry_cell_setting' value 'Triclinic' changed to 'triclinic'
according to '/home/saulius/struct/CIF-dictionaries/cif_core.dic'
dictionary named 'cif_core.dic' version 2.4.1 from 2010-06-29.

Automatic conversion script
Id: cif_fix_enum 1527 2010-12-29 10:47:43Z saulius 
;
_cod_original_sg_symbol_H-M P-1
_cod_database_code 7102217

loop_
_symmetry_equiv_pos_as_xyz
'x, y, z'
'-x, -y, -z'

loop_
_atom_site_label
_atom_site_type_symbol
_atom_site_fract_x
_atom_site_fract_y
_atom_site_fract_z
_atom_site_U_iso_or_equiv
_atom_site_adp_type
_atom_site_occupancy
_atom_site_symmetry_multiplicity
_atom_site_calc_flag
_atom_site_refinement_flags
I1 I -0.18879(4) 0.32518(4) 0.97567(4) 0.02539(11) Uani 1 1 d .
N1 N -0.0091(5) 0.2258(5) 0.7041(5) 0.0255(9) Uani 1 1 d .
I2 I -0.38898(5) 0.45005(4) 1.28211(4) 0.03194(12) Uani 1 1 d .
C2 C 0.1377(6) 0.1235(6) 0.7001(6) 0.0279(10) Uani 1 1 d .
H2 H 0.1678 0.0861 0.8020 0.033 Uiso 1 1 calc R
C3 C 0.2464(6) 0.0715(6) 0.5470(6) 0.0256(10) Uani 1 1 d .
H3 H 0.3461 -0.0046 0.5460 0.031 Uiso 1 1 calc R
C4 C 0.2044(6) 0.1350(6) 0.3936(6) 0.0217(9) Uani 1 1 d .
C5 C 0.0533(6) 0.2428(6) 0.4013(6) 0.0255(10) Uani 1 1 d .
H5 H 0.0236 0.2876 0.3005 0.031 Uiso 1 1 calc R
C6 C -0.0540(7) 0.2844(6) 0.5588(6) 0.0265(10) Uani 1 1 d .
H6 H -0.1591 0.3540 0.5646 0.032 Uiso 1 1 calc R
O7 O 0.4392(5) -0.0461(5) 0.2360(4) 0.0343(9) Uani 1 1 d .
N7 N 0.3165(6) 0.1647(5) 0.0788(5) 0.0313(10) Uani 1 1 d .
H7A H 0.3834 0.1347 -0.0181 0.038 Uiso 1 1 calc R
H7B H 0.2393 0.2511 0.0795 0.038 Uiso 1 1 calc R
C7 C 0.3324(7) 0.0775(6) 0.2280(6) 0.0251(10) Uani 1 1 d .

loop_
_atom_site_aniso_label
_atom_site_aniso_U_11
_atom_site_aniso_U_22
_atom_site_aniso_U_33
_atom_site_aniso_U_23
_atom_site_aniso_U_13
_atom_site_aniso_U_12
I1 0.02621(18) 0.02820(19) 0.02233(17) -0.00584(13) -0.00719(13) 0.00008(12)
N1 0.023(2) 0.028(2) 0.026(2) -0.0065(17) -0.0068(16) -0.0007(16)
I2 0.0318(2) 0.0402(2) 0.02304(18) -0.01015(14) -0.00573(13) 0.00528(15)
C2 0.025(3) 0.033(3) 0.027(2) -0.002(2) -0.011(2) 0.001(2)
C3 0.019(2) 0.033(3) 0.025(2) -0.004(2) -0.0077(18) 0.0050(19)
C4 0.024(2) 0.021(2) 0.023(2) -0.0088(18) -0.0082(18) -0.0014(18)
C5 0.026(2) 0.026(2) 0.024(2) -0.0036(19) -0.0086(19) 0.0035(19)
C6 0.026(2) 0.030(3) 0.026(2) -0.006(2) -0.013(2) 0.005(2)
O7 0.034(2) 0.041(2) 0.0243(18) -0.0084(16) -0.0044(15) 0.0143(17)
N7 0.034(2) 0.037(2) 0.019(2) -0.0073(18) -0.0047(17) 0.0132(19)
C7 0.030(3) 0.022(2) 0.026(2) -0.0080(19) -0.011(2) -0.0007(19)

loop_
_atom_type_symbol
_atom_type_description
_atom_type_scat_dispersion_real
_atom_type_scat_dispersion_imag
_atom_type_scat_source
C C 0.0033 0.0016 'International Tables Vol C Tables 4.2.6.8 and 6.1.1.4'
H H 0.0000 0.0000 'International Tables Vol C Tables 4.2.6.8 and 6.1.1.4'
N N 0.0061 0.0033 'International Tables Vol C Tables 4.2.6.8 and 6.1.1.4'
O O 0.0106 0.0060 'International Tables Vol C Tables 4.2.6.8 and 6.1.1.4'
I I -0.4742 1.8119 'International Tables Vol C Tables 4.2.6.8 and 6.1.1.4'

loop_
_geom_angle_atom_site_label_1
_geom_angle_atom_site_label_2
_geom_angle_atom_site_label_3
_geom_angle
_geom_angle_site_symmetry_3
N1 I1 I2 178.05(9) .
N1 I1 I2 175.10(10) 2_468
C2 N1 C6 120.9(4) .
C2 N1 I1 119.7(3) .
C6 N1 I1 119.3(3) .
I1 I2 I2 170.00(2) 2_468
N1 C2 C3 121.0(5) .
N1 C2 H2 119.5 .
C3 C2 H2 119.5 .
C2 C3 C4 118.9(4) .
C2 C3 H3 120.6 .
C4 C3 H3 120.6 .
C5 C4 C3 118.8(4) .
C5 C4 C7 124.6(4) .
C3 C4 C7 116.6(4) .
C4 C5 C6 119.6(5) .
C4 C5 H5 120.2 .
C6 C5 H5 120.2 .
N1 C6 C5 120.7(4) .
N1 C6 H6 119.6 .
C5 C6 H6 119.6 .
C7 N7 H7A 120.0 .
C7 N7 H7B 120.0 .
H7A N7 H7B 120.0 .
O7 C7 N7 123.3(4) .
O7 C7 C4 120.0(4) .
N7 C7 C4 116.7(4) .

loop_
_geom_bond_atom_site_label_1
_geom_bond_atom_site_label_2
_geom_bond_distance
_geom_bond_site_symmetry_2
I1 N1 2.439(4) .
I1 I2 2.7898(5) .
I1 I2 6.3972(8) 2_468
N1 C2 1.325(6) .
N1 C6 1.340(6) .
I2 I2 3.6314(7) 2_468
C2 C3 1.378(6) .
C2 H2 0.9300 .
C3 C4 1.396(7) .
C3 H3 0.9300 .
C4 C5 1.370(6) .
C4 C7 1.522(6) .
C5 C6 1.374(6) .
C5 H5 0.9300 .
C6 H6 0.9300 .
O7 C7 1.221(6) .
N7 C7 1.332(6) .
N7 H7A 0.8600 .
N7 H7B 0.8600 .

loop_
_geom_hbond_atom_site_label_D
_geom_hbond_atom_site_label_H
_geom_hbond_atom_site_label_A
_geom_hbond_distance_DH
_geom_hbond_distance_HA
_geom_hbond_distance_DA
_geom_hbond_angle_DHA
_geom_hbond_site_symmetry_A
N7 H7B I1 0.86 3.25 3.984(4) 145.1 2_566
N7 H7B I2 0.86 3.40 3.785(4) 110.6 2_566
C6 H6 I2 0.93 3.28 3.945(5) 129.8 1_554
N7 H7A O7 0.86 2.07 2.923(5) 173.8 2_655

loop_
_geom_torsion_atom_site_label_1
_geom_torsion_atom_site_label_2
_geom_torsion_atom_site_label_3
_geom_torsion_atom_site_label_4
_geom_torsion
C6 N1 C2 C3 -1.3(7)
I1 N1 C2 C3 -177.1(3)
N1 C2 C3 C4 2.9(7)
C2 C3 C4 C5 -1.9(7)
C2 C3 C4 C7 178.2(4)
C3 C4 C5 C6 -0.7(7)
C7 C4 C5 C6 179.2(4)
C2 N1 C6 C5 -1.4(7)
I1 N1 C6 C5 174.4(3)
C4 C5 C6 N1 2.4(7)
C5 C4 C7 O7 -164.3(5)
C3 C4 C7 O7 15.6(6)
C5 C4 C7 N7 13.7(7)
C3 C4 C7 N7 -166.4(4)
